data_2230133
loop_
_publ_author_name
'Kobkeatthawin, Thawanrat'
'Chantrapromma, Suchada'
'Saewan, Nisakorn'
'Fun, Hoong-Kun'

_publ_section_title
;
 (<i>E</i>)-1-(4-Aminophenyl)-3-(naphthalen-2-yl)prop-2-en-1-one
;
_journal_coeditor_code RZ2579
_journal_issue 5
_journal_name_full 'Acta Crystallographica Section E'
_journal_page_first o1204
_journal_page_last o1205
_journal_paper_doi 10.1107/S1600536811014024
_journal_volume 67
_journal_year 2011
_chemical_formula_iupac 'C19 H15 N O'
_chemical_formula_moiety 'C19 H15 N O'
_chemical_formula_sum 'C19 H15 N O'
_chemical_formula_weight 273.32
_chemical_melting_point_gt 416
_chemical_melting_point_lt 417
_chemical_name_systematic
;
(<i>E</i>)-1-(4-Aminophenyl)-3-(naphthalen-2-yl)prop-2-en-1-one
;
_space_group_IT_number 19
_symmetry_cell_setting orthorhombic
_symmetry_space_group_name_Hall 'P 2ac 2ab'
_symmetry_space_group_name_H-M 'P 21 21 21'
_atom_sites_solution_hydrogens geom
_atom_sites_solution_primary direct
_atom_sites_solution_secondary difmap
_audit_creation_method SHELXL-97
_cell_angle_alpha 90.00
_cell_angle_beta 90.00
_cell_angle_gamma 90.00
_cell_formula_units_Z 4
_cell_length_a 5.7422(6)
_cell_length_b 9.8022(10)
_cell_length_c 25.504(3)
_cell_measurement_reflns_used 1940
_cell_measurement_temperature 100
_cell_measurement_theta_max 27.50
_cell_measurement_theta_min 2.23
_cell_volume 1435.5(3)
_computing_cell_refinement 'SAINT (Bruker, 2009)'
_computing_data_collection 'APEX2 (Bruker, 2009)'
_computing_data_reduction 'SAINT (Bruker, 2009)'
_computing_molecular_graphics 'SHELXTL (Sheldrick, 2008)'
_computing_publication_material
;
SHELXTL (Sheldrick, 2008) and PLATON (Spek, 2009)
;
_computing_structure_refinement 'SHELXTL (Sheldrick, 2008)'
_computing_structure_solution 'SHELXTL (Sheldrick, 2008)'
_diffrn_ambient_temperature 100
_diffrn_measured_fraction_theta_full 0.997
_diffrn_measured_fraction_theta_max 0.997
_diffrn_measurement_device_type 'Bruker APEX DUO CCD area-detector'
_diffrn_measurement_method '\f and \w'
_diffrn_radiation_monochromator graphite
_diffrn_radiation_source 'sealed tube'
_diffrn_radiation_type MoK\a
_diffrn_radiation_wavelength 0.71073
_diffrn_reflns_av_R_equivalents 0.0415
_diffrn_reflns_av_sigmaI/netI 0.0375
_diffrn_reflns_limit_h_max 7
_diffrn_reflns_limit_h_min -6
_diffrn_reflns_limit_k_max 12
_diffrn_reflns_limit_k_min -9
_diffrn_reflns_limit_l_max 33
_diffrn_reflns_limit_l_min -32
_diffrn_reflns_number 8109
_diffrn_reflns_theta_full 27.50
_diffrn_reflns_theta_max 27.50
_diffrn_reflns_theta_min 2.23
_diffrn_standards_number 0
_exptl_absorpt_coefficient_mu 0.078
_exptl_absorpt_correction_T_max 0.9943
_exptl_absorpt_correction_T_min 0.9755
_exptl_absorpt_correction_type multi-scan
_exptl_absorpt_process_details '(SADABS; Bruker, 2009)'
_exptl_crystal_colour Yellow
_exptl_crystal_density_diffrn 1.265
_exptl_crystal_density_method 'not measured'
_exptl_crystal_description Plate
_exptl_crystal_F_000 576
_exptl_crystal_size_max 0.32
_exptl_crystal_size_mid 0.28
_exptl_crystal_size_min 0.07
_refine_diff_density_max 0.286
_refine_diff_density_min -0.240
_refine_ls_extinction_method none
_refine_ls_goodness_of_fit_ref 1.144
_refine_ls_hydrogen_treatment mixed
_refine_ls_matrix_type full
_refine_ls_number_parameters 198
_refine_ls_number_reflns 1940
_refine_ls_number_restraints 0
_refine_ls_restrained_S_all 1.144
_refine_ls_R_factor_all 0.0711
_refine_ls_R_factor_gt 0.0571
_refine_ls_shift/su_max 0.001
_refine_ls_shift/su_mean 0.001
_refine_ls_structure_factor_coef Fsqd
_refine_ls_weighting_details 'calc w=1/[\s^2^(Fo^2^)+(0.0233P)^2^+1.3561P] where P=(Fo^2^+2Fc^2^)/3'
_refine_ls_weighting_scheme calc
_refine_ls_wR_factor_gt 0.1139
_refine_ls_wR_factor_ref 0.1193
_reflns_number_gt 1633
_reflns_number_total 1940
_reflns_threshold_expression I>2\s(I)
_cod_data_source_file rz2579.cif
_cod_data_source_block I
_cod_database_code 2230133
_cod_database_fobs_code 2230133

loop_
_symmetry_equiv_pos_as_xyz
'x, y, z'
'-x+1/2, -y, z+1/2'
'-x, y+1/2, -z+1/2'
'x+1/2, -y+1/2, -z'

loop_
_atom_site_type_symbol
_atom_site_label
_atom_site_fract_x
_atom_site_fract_y
_atom_site_fract_z
_atom_site_U_iso_or_equiv
_atom_site_adp_type
_atom_site_calc_flag
_atom_site_refinement_flags
_atom_site_occupancy
_atom_site_disorder_assembly
_atom_site_disorder_group
O O1 1.1598(4) 0.7032(2) 0.85128(9) 0.0266(5) Uani d . 1 . .
N N1 0.5373(7) 1.1585(3) 0.74175(13) 0.0339(8) Uani d . 1 . .
H H2N1 0.409(8) 1.195(4) 0.7515(15) 0.045(13) Uiso d . 1 . .
H H1N1 0.599(7) 1.187(4) 0.7112(14) 0.033(11) Uiso d . 1 . .
C C1 0.8419(6) 0.8481(3) 0.83133(11) 0.0201(7) Uani d . 1 . .
C C2 0.9516(6) 0.9000(3) 0.78648(12) 0.0224(7) Uani d . 1 . .
H H2A 1.0945 0.8641 0.7763 0.027 Uiso calc R 1 . .
C C3 0.8535(6) 1.0026(3) 0.75714(12) 0.0230(7) Uani d . 1 . .
H H3A 0.9314 1.0356 0.7278 0.028 Uiso calc R 1 . .
C C4 0.6354(6) 1.0583(3) 0.77112(12) 0.0233(7) Uani d . 1 . .
C C5 0.5252(6) 1.0072(3) 0.81610(12) 0.0232(7) Uani d . 1 . .
H H5A 0.3827 1.0434 0.8264 0.028 Uiso calc R 1 . .
C C6 0.6244(6) 0.9045(3) 0.84519(12) 0.0219(7) Uani d . 1 . .
H H6A 0.5466 0.8715 0.8746 0.026 Uiso calc R 1 . .
C C7 0.9597(6) 0.7405(3) 0.86224(13) 0.0222(7) Uani d . 1 . .
C C8 0.8373(6) 0.6782(3) 0.90735(12) 0.0221(7) Uani d . 1 . .
H H8A 0.6818 0.7000 0.9133 0.027 Uiso calc R 1 . .
C C9 0.9441(6) 0.5920(3) 0.93962(11) 0.0198(7) Uani d . 1 . .
H H9A 1.0988 0.5718 0.9321 0.024 Uiso calc R 1 . .
C C10 0.8433(6) 0.5257(3) 0.98562(12) 0.0187(7) Uani d . 1 . .
C C11 0.9577(6) 0.4164(3) 1.00866(11) 0.0204(7) Uani d . 1 . .
H H11A 1.1021 0.3900 0.9956 0.025 Uiso calc R 1 . .
C C12 0.8612(6) 0.3438(3) 1.05134(12) 0.0199(7) Uani d . 1 . .
C C13 0.9733(6) 0.2294(3) 1.07446(12) 0.0234(7) Uani d . 1 . .
H H13A 1.1171 0.2010 1.0617 0.028 Uiso calc R 1 . .
C C14 0.8731(7) 0.1609(3) 1.11511(13) 0.0275(8) Uani d . 1 . .
H H14A 0.9490 0.0864 1.1299 0.033 Uiso calc R 1 . .
C C15 0.6544(7) 0.2022(3) 1.13492(13) 0.0276(8) Uani d . 1 . .
H H15A 0.5864 0.1540 1.1624 0.033 Uiso calc R 1 . .
C C16 0.5423(7) 0.3123(3) 1.11405(12) 0.0263(7) Uani d . 1 . .
H H16A 0.3998 0.3395 1.1279 0.032 Uiso calc R 1 . .
C C17 0.6402(6) 0.3855(3) 1.07164(11) 0.0196(7) Uani d . 1 . .
C C18 0.5282(6) 0.4987(3) 1.04803(12) 0.0220(7) Uani d . 1 . .
H H18A 0.3853 0.5277 1.0611 0.026 Uiso calc R 1 . .
C C19 0.6240(6) 0.5658(3) 1.00685(12) 0.0211(7) Uani d . 1 . .
H H19A 0.5453 0.6395 0.9922 0.025 Uiso calc R 1 . .

loop_
_atom_site_aniso_label
_atom_site_aniso_U_11
_atom_site_aniso_U_22
_atom_site_aniso_U_33
_atom_site_aniso_U_12
_atom_site_aniso_U_13
_atom_site_aniso_U_23
O1 0.0249(13) 0.0254(11) 0.0297(12) 0.0044(12) 0.0068(11) 0.0020(10)
N1 0.0305(19) 0.0385(18) 0.0326(17) 0.0104(17) 0.0064(16) 0.0122(15)
C1 0.0240(18) 0.0180(15) 0.0185(14) -0.0039(15) -0.0014(14) -0.0037(12)
C2 0.0215(17) 0.0213(15) 0.0244(16) -0.0025(15) 0.0041(14) -0.0062(13)
C3 0.0257(18) 0.0216(15) 0.0216(15) -0.0037(17) 0.0047(15) -0.0005(13)
C4 0.0236(17) 0.0226(15) 0.0237(15) -0.0024(16) -0.0032(15) -0.0039(13)
C5 0.0183(17) 0.0272(16) 0.0242(15) 0.0003(15) 0.0017(14) -0.0039(14)
C6 0.0196(17) 0.0233(15) 0.0229(15) -0.0050(15) 0.0028(14) -0.0033(13)
C7 0.0227(17) 0.0184(15) 0.0256(16) -0.0021(15) 0.0001(15) -0.0051(13)
C8 0.0242(18) 0.0152(14) 0.0269(15) -0.0016(15) 0.0052(15) -0.0045(13)
C9 0.0203(16) 0.0113(13) 0.0278(16) -0.0040(13) 0.0037(14) -0.0071(12)
C10 0.0207(16) 0.0121(14) 0.0234(15) -0.0012(13) -0.0001(14) -0.0065(11)
C11 0.0153(15) 0.0220(15) 0.0240(15) -0.0012(15) 0.0005(14) -0.0075(13)
C12 0.0202(17) 0.0171(14) 0.0225(14) -0.0037(15) -0.0026(14) -0.0074(12)
C13 0.0234(17) 0.0188(15) 0.0281(16) -0.0019(15) -0.0033(15) -0.0065(13)
C14 0.035(2) 0.0181(15) 0.0297(17) 0.0039(16) -0.0075(17) -0.0003(14)
C15 0.035(2) 0.0226(16) 0.0255(16) -0.0092(17) 0.0008(17) 0.0016(13)
C16 0.0245(18) 0.0296(17) 0.0249(16) -0.0078(17) 0.0015(15) -0.0075(14)
C17 0.0198(16) 0.0196(14) 0.0196(14) -0.0024(14) 0.0009(14) -0.0085(12)
C18 0.0188(16) 0.0220(15) 0.0251(15) 0.0022(15) 0.0027(14) -0.0069(13)
C19 0.0221(17) 0.0152(14) 0.0261(15) 0.0084(15) -0.0014(14) -0.0020(13)

loop_
_atom_type_symbol
_atom_type_description
_atom_type_scat_dispersion_real
_atom_type_scat_dispersion_imag
_atom_type_scat_source
C C 0.0033 0.0000 'International Tables Vol C Tables 4.2.6.8 and 6.1.1.4'
H H 0.0000 0.0000 'International Tables Vol C Tables 4.2.6.8 and 6.1.1.4'
N N 0.0061 0.0000 'International Tables Vol C Tables 4.2.6.8 and 6.1.1.4'
O O 0.0106 0.0000 'International Tables Vol C Tables 4.2.6.8 and 6.1.1.4'

loop_
_geom_angle_atom_site_label_1
_geom_angle_atom_site_label_2
_geom_angle_atom_site_label_3
_geom_angle_site_symmetry_1
_geom_angle_site_symmetry_3
_geom_angle
_geom_angle_publ_flag
C4 N1 H2N1 . . 120(3) ?
C4 N1 H1N1 . . 123(2) ?
H2N1 N1 H1N1 . . 117(4) ?
C2 C1 C6 . . 117.4(3) ?
C2 C1 C7 . . 119.2(3) ?
C6 C1 C7 . . 123.4(3) ?
C3 C2 C1 . . 121.7(3) ?
C3 C2 H2A . . 119.1 ?
C1 C2 H2A . . 119.1 ?
C2 C3 C4 . . 120.6(3) ?
C2 C3 H3A . . 119.7 ?
C4 C3 H3A . . 119.7 ?
N1 C4 C5 . . 121.5(3) ?
N1 C4 C3 . . 120.6(3) ?
C5 C4 C3 . . 117.9(3) ?
C6 C5 C4 . . 121.1(3) ?
C6 C5 H5A . . 119.4 ?
C4 C5 H5A . . 119.4 ?
C5 C6 C1 . . 121.2(3) ?
C5 C6 H6A . . 119.4 ?
C1 C6 H6A . . 119.4 ?
O1 C7 C8 . . 119.6(3) ?
O1 C7 C1 . . 121.0(3) ?
C8 C7 C1 . . 119.4(3) ?
C9 C8 C7 . . 121.6(3) ?
C9 C8 H8A . . 119.2 ?
C7 C8 H8A . . 119.2 ?
C8 C9 C10 . . 126.7(3) ?
C8 C9 H9A . . 116.7 ?
C10 C9 H9A . . 116.7 ?
C11 C10 C19 . . 118.1(3) ?
C11 C10 C9 . . 119.7(3) ?
C19 C10 C9 . . 122.1(3) ?
C10 C11 C12 . . 121.9(3) ?
C10 C11 H11A . . 119.0 ?
C12 C11 H11A . . 119.0 ?
C11 C12 C13 . . 122.6(3) ?
C11 C12 C17 . . 118.9(3) ?
C13 C12 C17 . . 118.5(3) ?
C14 C13 C12 . . 120.9(3) ?
C14 C13 H13A . . 119.6 ?
C12 C13 H13A . . 119.6 ?
C13 C14 C15 . . 120.4(3) ?
C13 C14 H14A . . 119.8 ?
C15 C14 H14A . . 119.8 ?
C16 C15 C14 . . 120.4(3) ?
C16 C15 H15A . . 119.8 ?
C14 C15 H15A . . 119.8 ?
C15 C16 C17 . . 120.8(3) ?
C15 C16 H16A . . 119.6 ?
C17 C16 H16A . . 119.6 ?
C16 C17 C18 . . 122.8(3) ?
C16 C17 C12 . . 118.9(3) ?
C18 C17 C12 . . 118.2(3) ?
C19 C18 C17 . . 121.7(3) ?
C19 C18 H18A . . 119.2 ?
C17 C18 H18A . . 119.2 ?
C18 C19 C10 . . 121.2(3) ?
C18 C19 H19A . . 119.4 ?
C10 C19 H19A . . 119.4 ?

loop_
_geom_bond_atom_site_label_1
_geom_bond_atom_site_label_2
_geom_bond_site_symmetry_2
_geom_bond_distance
_geom_bond_publ_flag
O1 C7 . 1.238(4) ?
N1 C4 . 1.358(4) ?
N1 H2N1 . 0.86(4) ?
N1 H1N1 . 0.90(4) ?
C1 C2 . 1.402(4) ?
C1 C6 . 1.411(5) ?
C1 C7 . 1.480(4) ?
C2 C3 . 1.374(4) ?
C2 H2A . 0.9300 ?
C3 C4 . 1.412(5) ?
C3 H3A . 0.9300 ?
C4 C5 . 1.403(4) ?
C5 C6 . 1.374(4) ?
C5 H5A . 0.9300 ?
C6 H6A . 0.9300 ?
C7 C8 . 1.480(4) ?
C8 C9 . 1.330(4) ?
C8 H8A . 0.9300 ?
C9 C10 . 1.461(4) ?
C9 H9A . 0.9300 ?
C10 C11 . 1.388(4) ?
C10 C19 . 1.426(5) ?
C11 C12 . 1.413(4) ?
C11 H11A . 0.9300 ?
C12 C13 . 1.421(4) ?
C12 C17 . 1.430(5) ?
C13 C14 . 1.363(5) ?
C13 H13A . 0.9300 ?
C14 C15 . 1.413(5) ?
C14 H14A . 0.9300 ?
C15 C16 . 1.364(5) ?
C15 H15A . 0.9300 ?
C16 C17 . 1.415(4) ?
C16 H16A . 0.9300 ?
C17 C18 . 1.417(4) ?
C18 C19 . 1.356(4) ?
C18 H18A . 0.9300 ?
C19 H19A . 0.9300 ?

loop_
_geom_hbond_atom_site_label_D
_geom_hbond_atom_site_label_H
_geom_hbond_atom_site_label_A
_geom_hbond_site_symmetry_A
_geom_hbond_distance_DH
_geom_hbond_distance_HA
_geom_hbond_distance_DA
_geom_hbond_angle_DHA
_geom_hbond_publ_flag
N1 H1N1 O1 3_756 0.90(4) 2.12(4) 2.974(4) 159(4) y
N1 H2N1 Cg1 4_656 0.86(4) 2.99(4) 3.475(3) 118(3) y
C5 H5A Cg3 3_467 0.93 2.82 3.513(3) 132 y
C11 H11A Cg3 3_557 0.93 2.92 3.631(3) 135 y
C13 H13A Cg2 3_557 0.93 2.86 3.551(3) 132 y
C16 H16A Cg1 3_467 0.93 2.87 3.603(4) 136 y

loop_
_geom_torsion_atom_site_label_1
_geom_torsion_atom_site_label_2
_geom_torsion_atom_site_label_3
_geom_torsion_atom_site_label_4
_geom_torsion_site_symmetry_1
_geom_torsion_site_symmetry_2
_geom_torsion_site_symmetry_3
_geom_torsion_site_symmetry_4
_geom_torsion
_geom_torsion_publ_flag
C6 C1 C2 C3 . . . . 0.5(4) ?
C7 C1 C2 C3 . . . . -178.1(3) ?
C1 C2 C3 C4 . . . . -0.7(5) ?
C2 C3 C4 N1 . . . . -179.2(3) ?
C2 C3 C4 C5 . . . . 1.0(5) ?
N1 C4 C5 C6 . . . . 179.1(3) ?
C3 C4 C5 C6 . . . . -1.0(5) ?
C4 C5 C6 C1 . . . . 0.9(5) ?
C2 C1 C6 C5 . . . . -0.6(4) ?
C7 C1 C6 C5 . . . . 178.0(3) ?
C2 C1 C7 O1 . . . . 5.3(4) ?
C6 C1 C7 O1 . . . . -173.3(3) ?
C2 C1 C7 C8 . . . . -175.6(3) ?
C6 C1 C7 C8 . . . . 5.8(4) ?
O1 C7 C8 C9 . . . . 6.4(5) ?
C1 C7 C8 C9 . . . . -172.7(3) ?
C7 C8 C9 C10 . . . . 179.1(3) ?
C8 C9 C10 C11 . . . . 165.8(3) ?
C8 C9 C10 C19 . . . . -11.5(5) ?
C19 C10 C11 C12 . . . . 1.1(4) ?
C9 C10 C11 C12 . . . . -176.3(3) ?
C10 C11 C12 C13 . . . . 178.3(3) ?
C10 C11 C12 C17 . . . . -0.7(4) ?
C11 C12 C13 C14 . . . . -179.0(3) ?
C17 C12 C13 C14 . . . . 0.0(4) ?
C12 C13 C14 C15 . . . . 0.2(5) ?
C13 C14 C15 C16 . . . . -0.8(5) ?
C14 C15 C16 C17 . . . . 1.2(5) ?
C15 C16 C17 C18 . . . . 178.7(3) ?
C15 C16 C17 C12 . . . . -1.0(5) ?
C11 C12 C17 C16 . . . . 179.4(3) ?
C13 C12 C17 C16 . . . . 0.4(4) ?
C11 C12 C17 C18 . . . . -0.3(4) ?
C13 C12 C17 C18 . . . . -179.3(3) ?
C16 C17 C18 C19 . . . . -178.9(3) ?
C12 C17 C18 C19 . . . . 0.8(4) ?
C17 C18 C19 C10 . . . . -0.3(5) ?
C11 C10 C19 C18 . . . . -0.6(4) ?
C9 C10 C19 C18 . . . . 176.8(3) ?

loop_
_cod_related_entry_id
_cod_related_entry_database
_cod_related_entry_code
1 ChemSpider 30656666
